data_7057179
loop_
_publ_author_name
'Beliaev, Nikolai A.'
'Shafikov, Marsel Z.'
'Efimov, Ilya V.'
'Beryozkina, Tetyana V.'
'Lubec, Gert'
'Dehaen, Wim'
'Bakulev, Vasiliy A.'

_publ_section_title
;
 Design and synthesis of imidazoles linearly connected to carbocyclic and
 heterocyclic ringsviaa 1,2,3-triazole linker. Reactivity of \b-azolyl
 enamines towards heteroaromatic azides
;
_journal_issue 9
_journal_name_full 'New Journal of Chemistry'
_journal_page_first 7049
_journal_paper_doi 10.1039/C7NJ04243D
_journal_volume 42
_journal_year 2018
_chemical_formula_moiety 'C5 H5 N5 O2'
_chemical_formula_sum 'C5 H5 N5 O2'
_chemical_formula_weight 167.14
_space_group_IT_number 2
_space_group_name_Hall '-P 1'
_space_group_name_H-M_alt 'P -1'
_symmetry_cell_setting triclinic
_symmetry_space_group_name_Hall '-P 1'
_symmetry_space_group_name_H-M 'P -1'
_atom_sites_solution_hydrogens geom
_atom_sites_solution_primary direct
_atom_sites_solution_secondary difmap
_audit_creation_method SHELXL-97
_audit_update_record
;
2018-02-27 deposited with the CCDC.
2018-03-15 downloaded from the CCDC.
;
_cell_angle_alpha 89.761(16)
_cell_angle_beta 73.244(11)
_cell_angle_gamma 69.093(12)
_cell_formula_units_Z 4
_cell_length_a 7.0876(8)
_cell_length_b 9.8869(13)
_cell_length_c 11.4194(15)
_cell_measurement_reflns_used 3344
_cell_measurement_temperature 295(2)
_cell_measurement_theta_max 33.5689
_cell_measurement_theta_min 2.7275
_cell_volume 711.41(18)
_computing_cell_refinement
;
CrysAlis RED, Oxford Diffraction Ltd.,
Version 1.171.29.9 (release 23-03-2006 CrysAlis171 .NET)
(compiled Mar 23 2006,23:39:28)
;
_computing_data_collection
;
CrysAlis CCD, Oxford Diffraction Ltd.,
Version 1.171.29.9 (release 23-03-2006 CrysAlis171 .NET)
(compiled Mar 23 2006,23:39:28)
;
_computing_data_reduction
;
CrysAlis RED, Oxford Diffraction Ltd.,
Version 1.171.29.9 (release 23-03-2006 CrysAlis171 .NET)
(compiled Mar 23 2006,23:39:28)
;
_computing_molecular_graphics 'Bruker SHELXTL'
_computing_publication_material 'Bruker SHELXTL'
_computing_structure_refinement 'SHELXL-97 (Sheldrick, 1997)'
_computing_structure_solution 'SHELXS-97 (Sheldrick, 1990)'
_diffrn_ambient_temperature 295(2)
_diffrn_measured_fraction_theta_full 0.981
_diffrn_measured_fraction_theta_max 0.867
_diffrn_measurement_device_type 'Xcalibur 3'
_diffrn_measurement_method 'phi and omega scans'
_diffrn_radiation_monochromator graphite
_diffrn_radiation_source 'fine-focus sealed tube'
_diffrn_radiation_type MoK\a
_diffrn_radiation_wavelength 0.71073
_diffrn_reflns_av_R_equivalents 0.0355
_diffrn_reflns_av_sigmaI/netI 0.0802
_diffrn_reflns_limit_h_max 10
_diffrn_reflns_limit_h_min -9
_diffrn_reflns_limit_k_max 15
_diffrn_reflns_limit_k_min -14
_diffrn_reflns_limit_l_max 17
_diffrn_reflns_limit_l_min -16
_diffrn_reflns_number 12432
_diffrn_reflns_theta_full 26.00
_diffrn_reflns_theta_max 33.60
_diffrn_reflns_theta_min 2.74
_diffrn_standards_decay_% 0
_diffrn_standards_interval_count 0
_diffrn_standards_interval_time 0
_diffrn_standards_number 0
_exptl_absorpt_coefficient_mu 0.126
_exptl_absorpt_correction_T_max 1.27235
_exptl_absorpt_correction_T_min 0.80715
_exptl_absorpt_correction_type multi-scan
_exptl_absorpt_process_details
;
CrysAlis RED, Oxford Diffraction Ltd.,
Version 1.171.29.9 (release 23-03-2006 CrysAlis171 .NET)
(compiled Mar 23 2006,23:39:28)
Empirical absorption correction using spherical harmonics,
 implemented in SCALE3 ABSPACK scaling algorithm.
;
_exptl_crystal_colour orange
_exptl_crystal_density_diffrn 1.561
_exptl_crystal_density_method 'not measured'
_exptl_crystal_description prism
_exptl_crystal_F_000 344
_exptl_crystal_size_max 0.41
_exptl_crystal_size_mid 0.27
_exptl_crystal_size_min 0.15
_refine_diff_density_max 0.214
_refine_diff_density_min -0.167
_refine_diff_density_rms 0.036
_refine_ls_extinction_method none
_refine_ls_goodness_of_fit_ref 1.000
_refine_ls_hydrogen_treatment mixed
_refine_ls_matrix_type full
_refine_ls_number_parameters 235
_refine_ls_number_reflns 4869
_refine_ls_number_restraints 0
_refine_ls_restrained_S_all 1.000
_refine_ls_R_factor_all 0.1315
_refine_ls_R_factor_gt 0.0439
_refine_ls_shift/su_max 0.000
_refine_ls_shift/su_mean 0.000
_refine_ls_structure_factor_coef Fsqd
_refine_ls_weighting_details 'calc w=1/[\s^2^(Fo^2^)+(0.0199P)^2^+0.0000P] where P=(Fo^2^+2Fc^2^)/3'
_refine_ls_weighting_scheme calc
_refine_ls_wR_factor_gt 0.0691
_refine_ls_wR_factor_ref 0.0752
_reflns_number_gt 1997
_reflns_number_total 4869
_reflns_threshold_expression >2sigma(I)
_cod_data_source_file c7nj04243d2.cif
_cod_data_source_block dc1_CCDC1
_cod_depositor_comments
;
The following automatic conversions were performed:

'_symmetry_cell_setting' value 'Triclinic' changed to 'triclinic'
according to
/home/data/users/saulius/crontab/automatic-downloads/rss-feeds/RSC/lib/dictionaries/cif_core.dic
dictionary named 'cif_core.dic' version 2.4.2 from 2011-04-26.

Automatic conversion script
Id: cif_fix_values 4973 2017-02-22 13:04:09Z antanas 

 Adding full bibliography for 7057177--7057179.cif.
;
_cod_original_cell_volume 711.41(15)
_cod_original_sg_symbol_H-M P-1
_cod_database_code 7057179

loop_
_symmetry_equiv_pos_as_xyz
'x, y, z'
'-x, -y, -z'

loop_
_atom_site_label
_atom_site_type_symbol
_atom_site_fract_x
_atom_site_fract_y
_atom_site_fract_z
_atom_site_U_iso_or_equiv
_atom_site_adp_type
_atom_site_occupancy
_atom_site_symmetry_multiplicity
_atom_site_calc_flag
_atom_site_refinement_flags
N1A N 0.21302(15) 0.68666(10) 0.54258(9) 0.0368(3) Uani 1 1 d .
C1A C 0.1913(2) 0.83498(14) 0.57494(13) 0.0535(4) Uani 1 1 d .
H1AA H 0.2040 0.8434 0.6558 0.080 Uiso 1 1 calc R
H1AB H 0.0548 0.9016 0.5738 0.080 Uiso 1 1 calc R
H1AC H 0.3006 0.8578 0.5165 0.080 Uiso 1 1 calc R
O1A O 0.1808(2) 0.82058(11) 0.33220(10) 0.0922(4) Uani 1 1 d .
N1 N 0.75999(17) 0.81711(11) 0.12529(9) 0.0435(3) Uani 1 1 d .
O1 O 0.82230(19) 0.68130(11) -0.10193(9) 0.0748(3) Uani 1 1 d .
C1 C 0.7775(3) 0.66932(14) 0.14949(14) 0.0665(5) Uani 1 1 d .
H1A H 0.7606 0.6602 0.2353 0.100 Uiso 1 1 calc R
H1B H 0.9144 0.6020 0.1013 0.100 Uiso 1 1 calc R
H1C H 0.6690 0.6481 0.1278 0.100 Uiso 1 1 calc R
C2A C 0.2372(2) 0.58144(15) 0.61592(13) 0.0412(3) Uani 1 1 d .
O2A O 0.22452(19) 0.61880(11) 0.23753(9) 0.0735(3) Uani 1 1 d .
N2A N 0.20937(19) 0.69091(13) 0.32969(11) 0.0526(3) Uani 1 1 d .
O2 O 0.78874(17) 0.88402(11) -0.18146(9) 0.0643(3) Uani 1 1 d .
N2 N 0.79338(17) 0.81177(13) -0.09401(10) 0.0463(3) Uani 1 1 d .
C2 C 0.7318(2) 0.92191(16) 0.20869(14) 0.0526(4) Uani 1 1 d .
N3A N 0.26360(16) 0.45392(11) 0.56578(9) 0.0397(3) Uani 1 1 d .
C3A C 0.2779(2) 0.36295(14) 0.36503(13) 0.0424(3) Uani 1 1 d .
N3 N 0.71654(18) 1.04829(11) 0.16665(10) 0.0472(3) Uani 1 1 d .
C3 C 0.7291(2) 1.13739(14) -0.03235(14) 0.0450(3) Uani 1 1 d .
N4A N 0.29731(17) 0.23711(13) 0.40532(10) 0.0450(3) Uani 1 1 d .
C4A C 0.25639(18) 0.47629(13) 0.44926(11) 0.0332(3) Uani 1 1 d .
C4 C 0.73646(18) 1.02590(13) 0.04573(11) 0.0360(3) Uani 1 1 d .
N4 N 0.70323(19) 1.26421(13) 0.01722(11) 0.0543(3) Uani 1 1 d .
C5A C 0.22500(18) 0.62027(13) 0.43332(11) 0.0348(3) Uani 1 1 d .
N5A N 0.3149(2) 0.12975(14) 0.44189(12) 0.0661(4) Uani 1 1 d .
C5 C 0.76406(19) 0.88297(13) 0.01829(11) 0.0364(3) Uani 1 1 d .
N5 N 0.6821(3) 1.37109(15) 0.06146(14) 0.0888(5) Uani 1 1 d .
H2A H 0.2366(17) 0.6006(12) 0.6955(11) 0.037(3) Uiso 1 1 d .
H2 H 0.720(2) 0.8988(14) 0.2918(13) 0.060(4) Uiso 1 1 d .
H3A H 0.273(2) 0.3699(13) 0.2869(12) 0.053(4) Uiso 1 1 d .
H3 H 0.749(2) 1.1271(14) -0.1188(13) 0.064(4) Uiso 1 1 d .

loop_
_atom_site_aniso_label
_atom_site_aniso_U_11
_atom_site_aniso_U_22
_atom_site_aniso_U_33
_atom_site_aniso_U_23
_atom_site_aniso_U_13
_atom_site_aniso_U_12
N1A 0.0412(6) 0.0335(6) 0.0356(6) 0.0017(5) -0.0124(5) -0.0132(5)
C1A 0.0666(10) 0.0418(8) 0.0584(10) -0.0010(7) -0.0216(8) -0.0254(7)
O1A 0.1688(13) 0.0416(6) 0.0613(8) 0.0193(5) -0.0381(8) -0.0315(7)
N1 0.0596(8) 0.0359(6) 0.0356(6) 0.0052(5) -0.0179(5) -0.0159(6)
O1 0.1175(9) 0.0437(6) 0.0619(7) -0.0072(5) -0.0349(7) -0.0225(6)
C1 0.1013(13) 0.0465(9) 0.0598(10) 0.0182(8) -0.0291(9) -0.0335(9)
C2A 0.0476(9) 0.0455(8) 0.0319(8) 0.0023(7) -0.0153(6) -0.0165(7)
O2A 0.1213(10) 0.0635(7) 0.0398(6) 0.0096(5) -0.0326(6) -0.0330(7)
N2A 0.0722(9) 0.0417(7) 0.0397(7) 0.0087(6) -0.0152(6) -0.0180(6)
O2 0.0936(8) 0.0730(7) 0.0342(6) 0.0094(5) -0.0229(6) -0.0375(6)
N2 0.0523(8) 0.0482(7) 0.0384(7) -0.0014(6) -0.0160(6) -0.0170(6)
C2 0.0738(11) 0.0506(9) 0.0328(8) 0.0056(7) -0.0202(7) -0.0193(8)
N3A 0.0472(7) 0.0392(6) 0.0338(6) 0.0070(5) -0.0161(5) -0.0146(5)
C3A 0.0503(9) 0.0404(8) 0.0374(8) 0.0040(6) -0.0151(7) -0.0166(7)
N3 0.0619(8) 0.0420(7) 0.0357(7) -0.0005(5) -0.0168(6) -0.0154(6)
C3 0.0531(9) 0.0406(8) 0.0433(9) 0.0056(7) -0.0167(7) -0.0183(7)
N4A 0.0450(7) 0.0405(7) 0.0487(7) -0.0007(6) -0.0151(5) -0.0142(6)
C4A 0.0298(7) 0.0373(7) 0.0311(7) 0.0045(6) -0.0097(6) -0.0104(5)
C4 0.0353(8) 0.0398(7) 0.0321(7) 0.0013(6) -0.0108(6) -0.0127(6)
N4 0.0625(8) 0.0464(8) 0.0553(8) 0.0124(6) -0.0171(6) -0.0227(7)
C5A 0.0352(7) 0.0375(7) 0.0306(7) 0.0070(6) -0.0098(6) -0.0123(6)
N5A 0.0781(10) 0.0463(8) 0.0803(10) 0.0142(7) -0.0289(8) -0.0269(7)
C5 0.0420(8) 0.0387(7) 0.0295(7) 0.0012(6) -0.0131(6) -0.0143(6)
N5 0.1202(13) 0.0517(9) 0.0969(12) -0.0002(8) -0.0264(10) -0.0401(9)

loop_
_atom_type_symbol
_atom_type_description
_atom_type_scat_dispersion_real
_atom_type_scat_dispersion_imag
_atom_type_scat_source
C C 0.0033 0.0016 'International Tables Vol C Tables 4.2.6.8 and 6.1.1.4'
H H 0.0000 0.0000 'International Tables Vol C Tables 4.2.6.8 and 6.1.1.4'
N N 0.0061 0.0033 'International Tables Vol C Tables 4.2.6.8 and 6.1.1.4'
O O 0.0106 0.0060 'International Tables Vol C Tables 4.2.6.8 and 6.1.1.4'

loop_
_geom_angle_atom_site_label_1
_geom_angle_atom_site_label_2
_geom_angle_atom_site_label_3
_geom_angle
C2A N1A C5A 104.47(10)
C2A N1A C1A 125.09(11)
C5A N1A C1A 130.36(11)
N1A C1A H1AA 109.5
N1A C1A H1AB 109.5
H1AA C1A H1AB 109.5
N1A C1A H1AC 109.5
H1AA C1A H1AC 109.5
H1AB C1A H1AC 109.5
C2 N1 C5 104.34(11)
C2 N1 C1 125.08(12)
C5 N1 C1 130.57(11)
N1 C1 H1A 109.5
N1 C1 H1B 109.5
H1A C1 H1B 109.5
N1 C1 H1C 109.5
H1A C1 H1C 109.5
H1B C1 H1C 109.5
N3A C2A N1A 114.83(12)
N3A C2A H2A 125.1(7)
N1A C2A H2A 120.1(7)
O1A N2A O2A 122.49(12)
O1A N2A C5A 119.93(12)
O2A N2A C5A 117.58(11)
O2 N2 O1 123.04(11)
O2 N2 C5 117.35(11)
O1 N2 C5 119.61(12)
N3 C2 N1 114.66(13)
N3 C2 H2 127.6(8)
N1 C2 H2 117.7(7)
C2A N3A C4A 104.72(10)
N4A C3A C4A 116.98(13)
N4A C3A H3A 116.0(8)
C4A C3A H3A 126.9(8)
C2 N3 C4 104.90(11)
N4 C3 C4 116.68(13)
N4 C3 H3 117.2(8)
C4 C3 H3 126.0(8)
N5A N4A C3A 178.62(15)
N3A C4A C5A 108.79(10)
N3A C4A C3A 121.88(11)
C5A C4A C3A 129.33(12)
N3 C4 C5 108.81(11)
N3 C4 C3 122.12(11)
C5 C4 C3 129.07(12)
N5 N4 C3 178.61(16)
N1A C5A C4A 107.19(11)
N1A C5A N2A 123.99(11)
C4A C5A N2A 128.81(12)
N1 C5 C4 107.29(11)
N1 C5 N2 123.96(11)
C4 C5 N2 128.74(12)

loop_
_geom_bond_atom_site_label_1
_geom_bond_atom_site_label_2
_geom_bond_distance
N1A C2A 1.3271(16)
N1A C5A 1.3786(15)
N1A C1A 1.4564(15)
C1A H1AA 0.9600
C1A H1AB 0.9600
C1A H1AC 0.9600
O1A N2A 1.2235(13)
N1 C2 1.3309(16)
N1 C5 1.3800(15)
N1 C1 1.4538(16)
O1 N2 1.2312(13)
C1 H1A 0.9600
C1 H1B 0.9600
C1 H1C 0.9600
C2A N3A 1.3146(15)
C2A H2A 0.928(12)
O2A N2A 1.2304(13)
N2A C5A 1.3834(16)
O2 N2 1.2267(13)
N2 C5 1.3902(15)
C2 N3 1.3160(17)
C2 H2 0.963(14)
N3A C4A 1.3604(14)
C3A N4A 1.2993(17)
C3A C4A 1.4164(17)
C3A H3A 0.906(13)
N3 C4 1.3578(15)
C3 N4 1.3070(17)
C3 C4 1.4108(18)
C3 H3 0.956(14)
N4A N5A 1.1174(15)
C4A C5A 1.3800(16)
C4 C5 1.3801(16)
N4 N5 1.1145(15)

loop_
_geom_torsion_atom_site_label_1
_geom_torsion_atom_site_label_2
_geom_torsion_atom_site_label_3
_geom_torsion_atom_site_label_4
_geom_torsion
C5A N1A C2A N3A 0.02(15)
C1A N1A C2A N3A -177.00(12)
C5 N1 C2 N3 0.24(17)
C1 N1 C2 N3 -178.84(13)
N1A C2A N3A C4A 0.00(15)
N1 C2 N3 C4 -0.10(17)
C4A C3A N4A N5A -16(6)
C2A N3A C4A C5A -0.02(14)
C2A N3A C4A C3A -179.65(12)
N4A C3A C4A N3A 2.44(18)
N4A C3A C4A C5A -177.10(12)
C2 N3 C4 C5 -0.08(15)
C2 N3 C4 C3 -179.81(12)
N4 C3 C4 N3 0.38(19)
N4 C3 C4 C5 -179.28(14)
C4 C3 N4 N5 14(7)
C2A N1A C5A C4A -0.03(13)
C1A N1A C5A C4A 176.76(11)
C2A N1A C5A N2A -179.43(11)
C1A N1A C5A N2A -2.6(2)
N3A C4A C5A N1A 0.03(14)
C3A C4A C5A N1A 179.63(12)
N3A C4A C5A N2A 179.39(11)
C3A C4A C5A N2A -1.0(2)
O1A N2A C5A N1A -0.9(2)
O2A N2A C5A N1A 179.38(12)
O1A N2A C5A C4A 179.86(13)
O2A N2A C5A C4A 0.1(2)
C2 N1 C5 C4 -0.28(14)
C1 N1 C5 C4 178.73(13)
C2 N1 C5 N2 179.15(12)
C1 N1 C5 N2 -1.8(2)
N3 C4 C5 N1 0.23(14)
C3 C4 C5 N1 179.93(12)
N3 C4 C5 N2 -179.16(12)
C3 C4 C5 N2 0.5(2)
O2 N2 C5 N1 178.35(11)
O1 N2 C5 N1 -1.60(19)
O2 N2 C5 C4 -2.4(2)
O1 N2 C5 C4 177.69(13)
